data_1518473
loop_
_publ_author_name
'Ivanova, B.'
'Spiteller, M.'

_publ_section_title
;
 Solid-state UV-MALDI mass spectrometric quantitation of
 fluroxypyr and triclopyr in soil
;
_journal_name_full 'Environmental Geochemistry and Health'
_journal_paper_doi 10.1007/s10653-014-9673-9
_journal_year 2015
_chemical_formula_moiety '2(C6 H12 N2), 2(C4 H O4), C8 H O8'
_chemical_formula_sum 'C28 H27 N4 O16'
_chemical_formula_weight 675.54
_chemical_name_common '2-pyrrolidin-1-yl-ethyl ammonium bis(hydrogensquarate)'
_chemical_name_systematic ?
_space_group_IT_number 15
_symmetry_cell_setting monoclinic
_symmetry_space_group_name_Hall '-C 2yc'
_symmetry_space_group_name_H-M 'C 1 2/c 1'
_atom_sites_solution_hydrogens geom
_atom_sites_solution_primary direct
_atom_sites_solution_secondary difmap
_audit_creation_method SHELXL-97
_cell_angle_alpha 90.00
_cell_angle_beta 91.608(4)
_cell_angle_gamma 90.00
_cell_formula_units_Z 4
_cell_length_a 17.650(2)
_cell_length_b 7.5376(10)
_cell_length_c 22.793(3)
_cell_measurement_temperature 198(2)
_cell_volume 3031.2(7)
_computing_cell_refinement 'Bruker SAINT'
_computing_data_collection 'Bruker GIS'
_computing_data_reduction 'Bruker SAINT'
_computing_molecular_graphics 'Bruker APEX2'
_computing_structure_refinement 'SHELXL-97 (Sheldrick, 2008)'
_computing_structure_solution 'SHELXS-97 (Sheldrick, 2008)'
_diffrn_ambient_temperature 198(2)
_diffrn_measured_fraction_theta_full 0.995
_diffrn_measured_fraction_theta_max 0.995
_diffrn_measurement_device_type 'Bruker SMART X2S'
_diffrn_measurement_method '\w scans'
_diffrn_radiation_monochromator 'doubly curved silicon crystal'
_diffrn_radiation_source 'micro-focus sealed tube'
_diffrn_radiation_type MoK\a
_diffrn_radiation_wavelength 0.71073
_diffrn_reflns_av_R_equivalents 0.0282
_diffrn_reflns_av_sigmaI/netI 0.0221
_diffrn_reflns_limit_h_max 20
_diffrn_reflns_limit_h_min -20
_diffrn_reflns_limit_k_max 8
_diffrn_reflns_limit_k_min -8
_diffrn_reflns_limit_l_max 27
_diffrn_reflns_limit_l_min -27
_diffrn_reflns_number 13153
_diffrn_reflns_theta_full 25.04
_diffrn_reflns_theta_max 25.04
_diffrn_reflns_theta_min 2.88
_exptl_absorpt_coefficient_mu 0.124
_exptl_absorpt_correction_T_max 0.9877
_exptl_absorpt_correction_T_min 0.9613
_exptl_absorpt_correction_type multi-scan
_exptl_crystal_colour colorless
_exptl_crystal_density_diffrn 1.480
_exptl_crystal_density_method 'not measured'
_exptl_crystal_description plate
_exptl_crystal_F_000 1404
_exptl_crystal_size_max 0.38
_exptl_crystal_size_mid 0.26
_exptl_crystal_size_min 0.10
_refine_diff_density_max 1.447
_refine_diff_density_min -0.443
_refine_diff_density_rms 0.076
_refine_ls_extinction_method none
_refine_ls_goodness_of_fit_ref 1.452
_refine_ls_hydrogen_treatment constr
_refine_ls_matrix_type full
_refine_ls_number_parameters 220
_refine_ls_number_reflns 2665
_refine_ls_number_restraints 0
_refine_ls_restrained_S_all 1.452
_refine_ls_R_factor_all 0.0852
_refine_ls_R_factor_gt 0.0709
_refine_ls_shift/su_max 0.019
_refine_ls_shift/su_mean 0.001
_refine_ls_structure_factor_coef Fsqd
_refine_ls_weighting_details 'calc w=1/[\s^2^(Fo^2^)+(0.1363P)^2^+0.0000P] where P=(Fo^2^+2Fc^2^)/3'
_refine_ls_weighting_scheme calc
_refine_ls_wR_factor_gt 0.2301
_refine_ls_wR_factor_ref 0.2439
_reflns_number_gt 2148
_reflns_number_total 2677
_reflns_threshold_expression >2sigma(I)
_cod_data_source_file Struct-128-2.txt
_cod_data_source_block bi128
_cod_depositor_comments
;
The following automatic conversions were performed:

'_symmetry_cell_setting' value 'Monoclinic' changed to 'monoclinic'
according to the built-in table from CIF Core dictionary named
'cif_core.dic' version 2.4.1 from 2010-06-29.

Automatic conversion script
Id: cif_fix_values 2827 2014-09-09 07:05:25Z andrius 
;
_cod_original_cell_volume 3031.1(7)
_cod_original_sg_symbol_H-M 'C 2/c'
_cod_database_code 1518473

loop_
_symmetry_equiv_pos_as_xyz
'x, y, z'
'-x, y, -z+1/2'
'x+1/2, y+1/2, z'
'-x+1/2, y+1/2, -z+1/2'
'-x, -y, -z'
'x, -y, z-1/2'
'-x+1/2, -y+1/2, -z'
'x+1/2, -y+1/2, z-1/2'

loop_
_atom_site_label
_atom_site_type_symbol
_atom_site_fract_x
_atom_site_fract_y
_atom_site_fract_z
_atom_site_U_iso_or_equiv
_atom_site_adp_type
_atom_site_occupancy
_atom_site_symmetry_multiplicity
_atom_site_calc_flag
_atom_site_refinement_flags
O1 O 0.29023(12) 0.4709(3) 0.61142(10) 0.0427(7) Uani 1 1 d .
O2 O 0.49813(11) 0.2820(3) 0.51344(10) 0.0436(7) Uani 1 1 d .
H14 H 0.5301 0.2401 0.5377 0.065 Uiso 1 1 calc R
O3 O 0.66667(13) -0.0461(4) 0.30631(11) 0.0483(7) Uani 1 1 d .
O4 O 0.47139(12) 0.1014(3) 0.42498(9) 0.0399(6) Uani 1 1 d .
N1 N 0.65959(14) 0.1098(4) 0.55684(12) 0.0376(7) Uani 1 1 d .
H1 H 0.7029 0.0538 0.5689 0.056 Uiso 1 1 calc R
H2 H 0.6570 0.1130 0.5169 0.056 Uiso 1 1 calc R
H3 H 0.6188 0.0500 0.5704 0.056 Uiso 1 1 calc R
O5 O 0.31834(11) 0.2532(3) 0.49007(9) 0.0387(6) Uani 1 1 d .
C3 C 0.36007(15) 0.3231(4) 0.53106(12) 0.0279(7) Uani 1 1 d .
C15 C 0.34679(16) 0.4191(4) 0.58565(12) 0.0299(7) Uani 1 1 d .
O7 O 0.65643(13) 0.1345(4) 0.43518(10) 0.0522(7) Uani 1 1 d .
C1 C 0.65954(17) 0.2932(4) 0.58009(14) 0.0354(8) Uani 1 1 d .
H4 H 0.6130 0.3553 0.5662 0.043 Uiso 1 1 calc R
H5 H 0.7038 0.3586 0.5654 0.043 Uiso 1 1 calc R
C2 C 0.66284(19) 0.2904(4) 0.64638(14) 0.0376(8) Uani 1 1 d .
H6 H 0.6854 0.1977 0.6691 0.045 Uiso 1 1 calc R
N2 N 0.62721(19) 0.4473(4) 0.67140(13) 0.0493(8) Uani 1 1 d .
H7 H 0.5762 0.4424 0.6602 0.059 Uiso 1 1 calc R
C4 C 0.6555(2) 0.6237(5) 0.65222(15) 0.0425(8) Uani 1 1 d .
H8 H 0.7085 0.6144 0.6396 0.051 Uiso 1 1 calc R
H9 H 0.6238 0.6694 0.6190 0.051 Uiso 1 1 calc R
C5 C 0.6506(3) 0.7437(6) 0.70381(18) 0.0709(14) Uani 1 1 d .
H10 H 0.6567 0.8689 0.7036 0.085 Uiso 1 1 calc R
C6 C 0.6303(3) 0.4506(5) 0.73786(16) 0.0626(12) Uani 1 1 d .
H11 H 0.6294 0.3512 0.7635 0.075 Uiso 1 1 calc R
C7 C 0.6350(5) 0.6350(7) 0.7543(2) 0.136(3) Uani 1 1 d .
H12 H 0.6286 0.6789 0.7930 0.164 Uiso 1 1 calc R
C8 C 0.43042(16) 0.4292(4) 0.59567(13) 0.0316(7) Uani 1 1 d .
O8 O 0.47353(13) 0.4862(4) 0.63490(10) 0.0517(7) Uani 1 1 d .
C10 C 0.43930(15) 0.3344(4) 0.54067(12) 0.0296(7) Uani 1 1 d .
C11 C 0.61551(17) -0.0067(4) 0.33881(13) 0.0325(7) Uani 1 1 d .
C12 C 0.60986(17) 0.0783(4) 0.39779(13) 0.0324(7) Uani 1 1 d .
C13 C 0.52729(17) 0.0611(4) 0.39280(13) 0.0303(7) Uani 1 1 d .
C14 C 0.53228(17) -0.0206(4) 0.33714(13) 0.0316(7) Uani 1 1 d .
O6 O 0.48179(13) -0.0848(4) 0.30175(10) 0.0462(7) Uani 1 1 d .
H13 H 0.4988 -0.0883 0.2677 0.069 Uiso 0.50 1 calc PR

loop_
_atom_site_aniso_label
_atom_site_aniso_U_11
_atom_site_aniso_U_22
_atom_site_aniso_U_33
_atom_site_aniso_U_23
_atom_site_aniso_U_13
_atom_site_aniso_U_12
O1 0.0265(12) 0.0616(16) 0.0401(12) -0.0130(11) 0.0023(9) 0.0063(10)
O2 0.0204(11) 0.0621(16) 0.0482(14) -0.0169(12) -0.0009(10) 0.0052(10)
O3 0.0332(13) 0.0613(17) 0.0509(14) -0.0019(12) 0.0114(11) 0.0118(11)
O4 0.0280(12) 0.0535(15) 0.0386(12) -0.0090(10) 0.0087(9) -0.0027(10)
N1 0.0260(13) 0.0472(17) 0.0395(14) -0.0125(12) 0.0019(10) -0.0012(11)
O5 0.0230(12) 0.0571(15) 0.0358(12) -0.0160(10) -0.0032(9) -0.0018(10)
C3 0.0213(14) 0.0314(16) 0.0310(15) -0.0004(12) -0.0008(11) 0.0001(12)
C15 0.0241(15) 0.0331(17) 0.0324(15) -0.0004(12) -0.0030(12) 0.0032(12)
O7 0.0346(13) 0.0810(19) 0.0407(13) -0.0053(12) -0.0031(10) -0.0098(12)
C1 0.0270(16) 0.0394(18) 0.0399(17) -0.0046(14) -0.0005(13) -0.0011(13)
C2 0.0428(18) 0.0338(18) 0.0362(17) -0.0028(13) 0.0004(13) 0.0041(14)
N2 0.0580(19) 0.0447(18) 0.0451(17) -0.0061(13) 0.0006(14) 0.0008(14)
C4 0.050(2) 0.0351(19) 0.0422(18) 0.0052(14) -0.0015(15) 0.0041(15)
C5 0.124(4) 0.035(2) 0.054(2) -0.0083(18) 0.007(2) 0.005(2)
C6 0.114(4) 0.041(2) 0.0331(18) -0.0030(15) 0.010(2) -0.003(2)
C7 0.316(11) 0.055(3) 0.040(2) -0.013(2) 0.035(4) -0.059(5)
C8 0.0237(15) 0.0366(17) 0.0340(15) -0.0047(13) -0.0051(12) 0.0013(12)
O8 0.0317(13) 0.0740(18) 0.0487(14) -0.0255(13) -0.0114(11) 0.0040(12)
C10 0.0233(15) 0.0316(16) 0.0338(15) -0.0038(12) -0.0022(12) -0.0001(12)
C11 0.0273(16) 0.0340(17) 0.0364(16) 0.0080(13) 0.0050(12) 0.0043(13)
C12 0.0266(15) 0.0371(18) 0.0334(16) 0.0057(13) -0.0004(12) -0.0016(13)
C13 0.0272(15) 0.0328(16) 0.0310(15) 0.0044(12) 0.0024(12) -0.0001(12)
C14 0.0305(16) 0.0334(17) 0.0308(15) 0.0023(12) 0.0002(12) 0.0007(13)
O6 0.0336(13) 0.0673(17) 0.0376(13) -0.0088(12) -0.0010(10) -0.0065(11)

loop_
_atom_type_symbol
_atom_type_description
_atom_type_scat_dispersion_real
_atom_type_scat_dispersion_imag
_atom_type_scat_source
C C 0.0033 0.0016 'International Tables Vol C Tables 4.2.6.8 and 6.1.1.4'
H H 0.0000 0.0000 'International Tables Vol C Tables 4.2.6.8 and 6.1.1.4'
N N 0.0061 0.0033 'International Tables Vol C Tables 4.2.6.8 and 6.1.1.4'
O O 0.0106 0.0060 'International Tables Vol C Tables 4.2.6.8 and 6.1.1.4'

loop_
_geom_angle_atom_site_label_1
_geom_angle_atom_site_label_2
_geom_angle_atom_site_label_3
_geom_angle
C10 O2 H14 109.5
C1 N1 H1 109.5
C1 N1 H2 109.5
H1 N1 H2 109.5
C1 N1 H3 109.5
H1 N1 H3 109.5
H2 N1 H3 109.5
O5 C3 C10 133.0(3)
O5 C3 C15 135.9(3)
C10 C3 C15 91.1(2)
O1 C15 C3 135.3(3)
O1 C15 C8 136.2(3)
C3 C15 C8 88.5(2)
N1 C1 C2 110.2(3)
N1 C1 H4 109.6
C2 C1 H4 109.6
N1 C1 H5 109.6
C2 C1 H5 109.6
H4 C1 H5 108.1
N2 C2 C1 111.9(3)
N2 C2 H6 124.0
C1 C2 H6 124.0
C2 N2 C4 117.1(3)
C2 N2 C6 113.5(3)
C4 N2 C6 106.0(3)
C2 N2 H7 106.5
C4 N2 H7 106.5
C6 N2 H7 106.5
C5 C4 N2 106.5(3)
C5 C4 H8 110.4
N2 C4 H8 110.4
C5 C4 H9 110.4
N2 C4 H9 110.4
H8 C4 H9 108.6
C7 C5 C4 107.5(4)
C7 C5 H10 126.2
C4 C5 H10 126.2
C7 C6 N2 106.0(3)
C7 C6 H11 127.0
N2 C6 H11 127.0
C6 C7 C5 110.5(4)
C6 C7 H12 124.8
C5 C7 H12 124.8
O8 C8 C10 135.7(3)
O8 C8 C15 135.8(3)
C10 C8 C15 88.5(2)
O2 C10 C3 135.7(3)
O2 C10 C8 132.4(3)
C3 C10 C8 91.9(2)
O3 C11 C14 136.2(3)
O3 C11 C12 136.0(3)
C14 C11 C12 87.8(2)
O7 C12 C13 136.2(3)
O7 C12 C11 134.7(3)
C13 C12 C11 89.1(2)
O4 C13 C14 133.2(3)
O4 C13 C12 135.6(3)
C14 C13 C12 91.2(2)
O6 C14 C13 132.0(3)
O6 C14 C11 136.0(3)
C13 C14 C11 91.9(2)
C14 O6 H13 109.5

loop_
_geom_bond_atom_site_label_1
_geom_bond_atom_site_label_2
_geom_bond_distance
O1 C15 1.236(4)
O2 C10 1.287(4)
O2 H14 0.8400
O3 C11 1.220(4)
O4 C13 1.282(4)
N1 C1 1.480(4)
N1 H1 0.9100
N1 H2 0.9100
N1 H3 0.9100
O5 C3 1.286(3)
C3 C10 1.412(4)
C3 C15 1.464(4)
C15 C8 1.489(4)
O7 C12 1.242(4)
C1 C2 1.511(5)
C1 H4 0.9900
C1 H5 0.9900
C2 N2 1.463(4)
C2 H6 0.9500
N2 C4 1.490(5)
N2 C6 1.515(5)
N2 H7 0.9300
C4 C5 1.488(5)
C4 H8 0.9900
C4 H9 0.9900
C5 C7 1.446(7)
C5 H10 0.9500
C6 C7 1.442(7)
C6 H11 0.9500
C7 H12 0.9500
C8 O8 1.235(4)
C8 C10 1.456(4)
C11 C14 1.472(4)
C11 C12 1.495(4)
C12 C13 1.464(4)
C13 C14 1.415(4)
C14 O6 1.280(4)
O6 H13 0.8400
